data_4337548
loop_
_publ_author_name
'Shen, Xiaoping'
'Zhou, Hongbo'
'Yan, Jiahao'
'Li, Yanfeng'
'Zhou, Hu'

_publ_section_title
;
 Syntheses, crystal structures, and magnetic properties of four new
 cyano-bridged bimetallic complexes based on the mer-[Fe(III)(qcq)(CN)3]-
 building block.
;
_journal_issue 1
_journal_name_full 'Inorganic chemistry'
_journal_page_first 116
_journal_page_last 127
_journal_paper_doi 10.1021/ic401753y
_journal_volume 53
_journal_year 2014
_chemical_formula_moiety 'C78 H56 Fe2 Mn2 N16 O6, 4(H2 O)'
_chemical_formula_sum 'C78 H64 Fe2 Mn2 N16 O10'
_chemical_formula_weight 1607.03
_chemical_name_systematic
; 
 ? 
;
_space_group_IT_number 14
_symmetry_cell_setting monoclinic
_symmetry_space_group_name_Hall '-P 2ybc'
_symmetry_space_group_name_H-M 'P 1 21/c 1'
_atom_sites_solution_hydrogens geom
_atom_sites_solution_primary direct
_atom_sites_solution_secondary difmap
_audit_creation_method SHELXL-97
_cell_angle_alpha 90.00
_cell_angle_beta 105.385(3)
_cell_angle_gamma 90.00
_cell_formula_units_Z 4
_cell_length_a 17.6439(15)
_cell_length_b 23.7322(17)
_cell_length_c 20.535(2)
_cell_measurement_reflns_used 5719
_cell_measurement_temperature 173(2)
_cell_measurement_theta_max 24.79
_cell_measurement_theta_min 2.11
_cell_volume 8290.5(12)
_computing_cell_refinement SMART
_computing_data_collection 'SMART (Bruker, 2000)'
_computing_data_reduction 'SAINT (Bruker, 2000)'
_computing_molecular_graphics SHELXTL
_computing_publication_material SHELXTL
_computing_structure_refinement SHELXTL
_computing_structure_solution 'SHELXTL (Bruker, 2000)'
_diffrn_ambient_temperature 173(2)
_diffrn_measured_fraction_theta_full 1.000
_diffrn_measured_fraction_theta_max 1.000
_diffrn_measurement_device_type 'Bruker Smart Aepex CCD'
_diffrn_measurement_method 'phi and omega scans'
_diffrn_radiation_monochromator graphite
_diffrn_radiation_source 'sealed tube'
_diffrn_radiation_type MoK\a
_diffrn_radiation_wavelength 0.71073
_diffrn_reflns_av_R_equivalents 0.0511
_diffrn_reflns_av_sigmaI/netI 0.0513
_diffrn_reflns_limit_h_max 20
_diffrn_reflns_limit_h_min -21
_diffrn_reflns_limit_k_max 29
_diffrn_reflns_limit_k_min -27
_diffrn_reflns_limit_l_max 25
_diffrn_reflns_limit_l_min -24
_diffrn_reflns_number 53089
_diffrn_reflns_theta_full 26.00
_diffrn_reflns_theta_max 26.00
_diffrn_reflns_theta_min 1.20
_exptl_absorpt_coefficient_mu 0.704
_exptl_absorpt_correction_T_max 0.85
_exptl_absorpt_correction_T_min 0.82
_exptl_absorpt_correction_type multi-scan
_exptl_absorpt_process_details 'SADABS; Bruker, 2000'
_exptl_crystal_colour black
_exptl_crystal_density_diffrn 1.288
_exptl_crystal_density_method 'not measured'
_exptl_crystal_description block
_exptl_crystal_F_000 3304
_exptl_crystal_size_max 0.28
_exptl_crystal_size_mid 0.24
_exptl_crystal_size_min 0.22
_refine_diff_density_max 0.224
_refine_diff_density_min -0.281
_refine_diff_density_rms 0.051
_refine_ls_extinction_method none
_refine_ls_goodness_of_fit_ref 1.052
_refine_ls_hydrogen_treatment constr
_refine_ls_matrix_type full
_refine_ls_number_parameters 1029
_refine_ls_number_reflns 16300
_refine_ls_number_restraints 0
_refine_ls_restrained_S_all 1.052
_refine_ls_R_factor_all 0.0824
_refine_ls_R_factor_gt 0.0587
_refine_ls_shift/su_max 0.000
_refine_ls_shift/su_mean 0.000
_refine_ls_structure_factor_coef Fsqd
_refine_ls_weighting_details 'calc w=1/[\s^2^(Fo^2^)+(0.06P)^2^+1.99P] where P=(Fo^2^+2Fc^2^)/3'
_refine_ls_weighting_scheme calc
_refine_ls_wR_factor_gt 0.1260
_refine_ls_wR_factor_ref 0.1321
_reflns_number_gt 11635
_reflns_number_total 16300
_reflns_threshold_expression >2sigma(I)
_cod_data_source_file ic401753y_si_002.cif
_cod_data_source_block 2
_cod_depositor_comments
;
The following automatic conversions were performed:

'_symmetry_cell_setting' value 'Monoclinic' changed to 'monoclinic'
according to
/usr/data/users/saulius/automatic-downloads/current/ACS/lib/dictionaries/cif_core.dic
dictionary named 'cif_core.dic' version 2.4.2 from 2011-04-26.

Automatic conversion script
Id: cif_fix_values 2281 2013-09-26 08:29:07Z andrius 
;
_cod_original_cell_volume 8290.4(13)
_cod_original_sg_symbol_H-M P2(1)/c
_cod_database_code 4337548

loop_
_symmetry_equiv_pos_as_xyz
'x, y, z'
'-x, y+1/2, -z+1/2'
'-x, -y, -z'
'x, -y-1/2, z-1/2'

loop_
_atom_site_label
_atom_site_type_symbol
_atom_site_fract_x
_atom_site_fract_y
_atom_site_fract_z
_atom_site_U_iso_or_equiv
_atom_site_adp_type
_atom_site_occupancy
_atom_site_symmetry_multiplicity
_atom_site_calc_flag
_atom_site_refinement_flags
C1 C 0.19790(18) 0.65996(14) 0.13213(16) 0.0507(8) Uani 1 1 d .
C2 C 0.19305(16) 0.63384(14) 0.31944(16) 0.0473(7) Uani 1 1 d .
C3 C 0.19676(18) 0.57303(15) 0.21152(17) 0.0523(8) Uani 1 1 d .
C4 C 0.2832(2) 0.29515(16) 0.23258(17) 0.0561(8) Uani 1 1 d .
C5 C 0.3441(2) 0.20405(16) 0.17440(16) 0.0594(9) Uani 1 1 d .
C6 C 0.2595(2) 0.24544(15) 0.33575(16) 0.0558(8) Uani 1 1 d .
C7 C 0.36369(19) 0.60299(15) 0.26266(17) 0.0568(9) Uani 1 1 d .
H7 H 0.3417 0.5668 0.2501 0.068 Uiso 1 1 calc R
C8 C 0.44443(18) 0.60900(14) 0.28666(17) 0.0526(8) Uani 1 1 d .
H8 H 0.4773 0.5768 0.2908 0.063 Uiso 1 1 calc R
C9 C 0.47753(19) 0.66097(15) 0.30451(15) 0.0506(8) Uani 1 1 d .
H9 H 0.5329 0.6647 0.3210 0.061 Uiso 1 1 calc R
C10 C 0.42897(19) 0.70842(14) 0.29829(15) 0.0510(8) Uani 1 1 d .
C11 C 0.34790(19) 0.70073(13) 0.27441(14) 0.0470(7) Uani 1 1 d .
C12 C 0.29699(19) 0.74916(15) 0.26790(16) 0.0532(8) Uani 1 1 d .
C13 C 0.32968(19) 0.80093(14) 0.28493(16) 0.0520(8) Uani 1 1 d .
H13 H 0.2967 0.8332 0.2795 0.062 Uiso 1 1 calc R
C14 C 0.4099(2) 0.80731(15) 0.31001(17) 0.0580(8) Uani 1 1 d .
H14 H 0.4310 0.8436 0.3237 0.070 Uiso 1 1 calc R
C15 C 0.4597(2) 0.76208(15) 0.31546(17) 0.0570(8) Uani 1 1 d .
H15 H 0.5149 0.7674 0.3309 0.068 Uiso 1 1 calc R
C16 C 0.1571(2) 0.76615(16) 0.22996(18) 0.0612(9) Uani 1 1 d .
C17 C 0.08064(19) 0.73634(14) 0.20394(16) 0.0534(8) Uani 1 1 d .
C18 C 0.00875(18) 0.76368(14) 0.18422(15) 0.0490(7) Uani 1 1 d .
H18 H 0.0064 0.8037 0.1847 0.059 Uiso 1 1 calc R
C19 C -0.06022(19) 0.73209(14) 0.16367(16) 0.0551(8) Uani 1 1 d .
H19 H -0.1098 0.7504 0.1500 0.066 Uiso 1 1 calc R
C20 C -0.05577(18) 0.67420(15) 0.16335(16) 0.0535(8) Uani 1 1 d .
C21 C 0.01572(18) 0.64606(14) 0.18418(16) 0.0508(8) Uani 1 1 d .
C22 C 0.0192(2) 0.58849(16) 0.1847(2) 0.0674(10) Uani 1 1 d .
H22 H 0.0686 0.5700 0.1996 0.081 Uiso 1 1 calc R
C23 C -0.04889(19) 0.55712(16) 0.16375(18) 0.0606(9) Uani 1 1 d .
H23 H -0.0462 0.5171 0.1634 0.073 Uiso 1 1 calc R
C24 C -0.12138(19) 0.58401(15) 0.14319(18) 0.0589(9) Uani 1 1 d .
H24 H -0.1682 0.5624 0.1298 0.071 Uiso 1 1 calc R
C25 C -0.12534(19) 0.64291(15) 0.14225(16) 0.0529(8) Uani 1 1 d .
H25 H -0.1746 0.6615 0.1275 0.063 Uiso 1 1 calc R
C26 C 0.0925(2) 0.42473(14) 0.10032(19) 0.0608(9) Uani 1 1 d .
C27 C 0.0587(2) 0.42950(13) 0.03112(18) 0.0577(9) Uani 1 1 d .
H27 H 0.0913 0.4362 0.0018 0.069 Uiso 1 1 calc R
C28 C -0.0210(2) 0.42467(15) 0.00453(17) 0.0621(10) Uani 1 1 d .
H28 H -0.0435 0.4285 -0.0427 0.075 Uiso 1 1 calc R
C29 C -0.0688(2) 0.41410(15) 0.0477(2) 0.0665(10) Uani 1 1 d .
H29 H -0.1239 0.4097 0.0295 0.080 Uiso 1 1 calc R
C30 C -0.0367(2) 0.40997(14) 0.11654(19) 0.0631(9) Uani 1 1 d .
H30 H -0.0700 0.4047 0.1456 0.076 Uiso 1 1 calc R
C31 C 0.0445(2) 0.41356(15) 0.14367(18) 0.0631(9) Uani 1 1 d .
C32 C 0.0691(2) 0.41144(16) 0.2146(2) 0.0655(10) Uani 1 1 d .
H32 H 0.0309 0.4077 0.2394 0.079 Uiso 1 1 calc R
C33 C 0.1634(2) 0.40314(17) 0.3222(2) 0.0683(10) Uani 1 1 d .
H33A H 0.1759 0.3628 0.3316 0.082 Uiso 1 1 calc R
H33B H 0.1182 0.4132 0.3399 0.082 Uiso 1 1 calc R
C34 C 0.2337(2) 0.43935(17) 0.35431(19) 0.0671(10) Uani 1 1 d .
H34 H 0.2155 0.4784 0.3603 0.081 Uiso 1 1 calc R
C35 C 0.3613(2) 0.44631(14) 0.33682(19) 0.0614(9) Uani 1 1 d .
H35 H 0.3791 0.4463 0.3847 0.074 Uiso 1 1 calc R
C36 C 0.4223(2) 0.45213(15) 0.29918(19) 0.0621(9) Uani 1 1 d .
C37 C 0.4992(2) 0.45304(15) 0.3354(2) 0.0638(9) Uani 1 1 d .
H37 H 0.5125 0.4514 0.3833 0.077 Uiso 1 1 calc R
C38 C 0.5579(2) 0.45643(15) 0.3020(2) 0.0654(10) Uani 1 1 d .
H38 H 0.6114 0.4567 0.3274 0.079 Uiso 1 1 calc R
C39 C 0.5396(2) 0.45947(15) 0.2322(2) 0.0639(9) Uani 1 1 d .
H39 H 0.5801 0.4624 0.2098 0.077 Uiso 1 1 calc R
C40 C 0.4614(2) 0.45825(15) 0.1954(2) 0.0617(9) Uani 1 1 d .
H40 H 0.4486 0.4594 0.1475 0.074 Uiso 1 1 calc R
C41 C 0.4009(2) 0.45529(12) 0.22794(17) 0.0521(8) Uani 1 1 d .
C42 C 0.4589(2) 0.29629(15) 0.31052(18) 0.0593(9) Uani 1 1 d .
H42 H 0.4309 0.3289 0.2905 0.071 Uiso 1 1 calc R
C43 C 0.5367(2) 0.30172(15) 0.34595(17) 0.0629(9) Uani 1 1 d .
H43 H 0.5612 0.3377 0.3520 0.076 Uiso 1 1 calc R
C44 C 0.5792(2) 0.25304(16) 0.37305(16) 0.0589(9) Uani 1 1 d .
H44 H 0.6336 0.2556 0.3958 0.071 Uiso 1 1 calc R
C45 C 0.5418(2) 0.20195(15) 0.36648(17) 0.0603(9) Uani 1 1 d .
C46 C 0.4625(2) 0.19661(16) 0.33088(18) 0.0651(10) Uani 1 1 d .
C47 C 0.42599(19) 0.14480(14) 0.32450(16) 0.0508(8) Uani 1 1 d .
C48 C 0.4669(2) 0.09699(16) 0.35268(18) 0.0609(9) Uani 1 1 d .
H48 H 0.4412 0.0615 0.3480 0.073 Uiso 1 1 calc R
C49 C 0.5458(2) 0.10131(15) 0.38796(18) 0.0597(9) Uani 1 1 d .
H49 H 0.5738 0.0685 0.4071 0.072 Uiso 1 1 calc R
C50 C 0.5839(2) 0.15264(16) 0.39541(16) 0.0601(9) Uani 1 1 d .
H50 H 0.6378 0.1551 0.4196 0.072 Uiso 1 1 calc R
C51 C 0.3100(2) 0.10183(15) 0.27506(18) 0.0571(9) Uani 1 1 d .
C52 C 0.2278(2) 0.11556(16) 0.23348(19) 0.0615(9) Uani 1 1 d .
C53 C 0.1678(2) 0.07516(14) 0.21052(18) 0.0563(8) Uani 1 1 d .
H53 H 0.1796 0.0361 0.2153 0.068 Uiso 1 1 calc R
C54 C 0.0925(2) 0.09270(16) 0.18125(19) 0.0621(9) Uani 1 1 d .
H54 H 0.0520 0.0655 0.1668 0.075 Uiso 1 1 calc R
C55 C 0.0742(2) 0.14981(16) 0.17238(17) 0.0634(9) Uani 1 1 d .
C56 C 0.1343(2) 0.18974(15) 0.19596(17) 0.0556(8) Uani 1 1 d .
C57 C 0.1155(2) 0.24704(15) 0.18717(18) 0.0599(9) Uani 1 1 d .
H57 H 0.1552 0.2748 0.2020 0.072 Uiso 1 1 calc R
C58 C 0.03933(19) 0.26298(15) 0.15701(16) 0.0544(8) Uani 1 1 d .
H58 H 0.0269 0.3019 0.1503 0.065 Uiso 1 1 calc R
C59 C -0.0191(2) 0.22355(17) 0.13647(18) 0.0635(9) Uani 1 1 d .
H59 H -0.0716 0.2354 0.1169 0.076 Uiso 1 1 calc R
C60 C -0.0022(2) 0.16771(15) 0.14401(17) 0.0572(9) Uani 1 1 d .
H60 H -0.0430 0.1407 0.1297 0.069 Uiso 1 1 calc R
C61 C 0.44039(19) 0.15135(14) 0.00948(16) 0.0518(8) Uani 1 1 d .
C62 C 0.4694(2) 0.09662(16) 0.01441(19) 0.0648(10) Uani 1 1 d .
H62 H 0.4339 0.0657 0.0065 0.078 Uiso 1 1 calc R
C63 C 0.5498(2) 0.08672(15) 0.03086(18) 0.0571(8) Uani 1 1 d .
H63 H 0.5695 0.0492 0.0355 0.069 Uiso 1 1 calc R
C64 C 0.6008(2) 0.13173(16) 0.04036(18) 0.0614(9) Uani 1 1 d .
H64 H 0.6558 0.1251 0.0499 0.074 Uiso 1 1 calc R
C65 C 0.5730(2) 0.18655(15) 0.03623(15) 0.0539(8) Uani 1 1 d .
H65 H 0.6088 0.2172 0.0444 0.065 Uiso 1 1 calc R
C66 C 0.4918(2) 0.19664(16) 0.01993(17) 0.0589(9) Uani 1 1 d .
C67 C 0.4660(2) 0.25636(15) 0.01737(15) 0.0522(8) Uani 1 1 d .
H67 H 0.5043 0.2849 0.0190 0.063 Uiso 1 1 calc R
C68 C 0.3701(2) 0.33349(15) 0.0112(2) 0.0625(9) Uani 1 1 d .
H68 H 0.3483 0.3455 -0.0368 0.075 Uiso 1 1 calc R
C69 C 0.3076(2) 0.33880(14) 0.04808(19) 0.0579(8) Uani 1 1 d .
H69A H 0.3306 0.3358 0.0975 0.069 Uiso 1 1 calc R
H69B H 0.2800 0.3754 0.0380 0.069 Uiso 1 1 calc R
C70 C 0.1785(2) 0.29950(14) 0.02083(15) 0.0498(7) Uani 1 1 d .
H70 H 0.1624 0.3355 0.0323 0.060 Uiso 1 1 calc R
C71 C 0.11832(18) 0.25439(13) 0.00109(14) 0.0447(7) Uani 1 1 d .
C72 C 0.0428(2) 0.27103(15) -0.00587(17) 0.0556(8) Uani 1 1 d .
H72 H 0.0322 0.3097 0.0001 0.067 Uiso 1 1 calc R
C73 C -0.0195(2) 0.23298(15) -0.02147(18) 0.0615(9) Uani 1 1 d .
H73 H -0.0718 0.2450 -0.0250 0.074 Uiso 1 1 calc R
C74 C -0.0029(2) 0.17687(16) -0.03174(19) 0.0638(9) Uani 1 1 d .
H74 H -0.0445 0.1503 -0.0434 0.077 Uiso 1 1 calc R
C75 C 0.0742(2) 0.15922(16) -0.02506(17) 0.0580(9) Uani 1 1 d .
H75 H 0.0848 0.1207 -0.0315 0.070 Uiso 1 1 calc R
C76 C 0.13643(19) 0.19843(13) -0.00874(16) 0.0471(7) Uani 1 1 d .
C77 C 0.2764(2) 0.41559(17) 0.4227(2) 0.0720(10) Uani 1 1 d .
H77B H 0.3134 0.4437 0.4479 0.108 Uiso 1 1 calc R
H77C H 0.3051 0.3816 0.4165 0.108 Uiso 1 1 calc R
H77A H 0.2381 0.4062 0.4480 0.108 Uiso 1 1 calc R
C78 C 0.4400(2) 0.36977(16) 0.04391(18) 0.0630(9) Uani 1 1 d .
H78B H 0.4751 0.3723 0.0141 0.094 Uiso 1 1 calc R
H78C H 0.4685 0.3530 0.0871 0.094 Uiso 1 1 calc R
H78A H 0.4220 0.4076 0.0518 0.094 Uiso 1 1 calc R
Fe1 Fe 0.19932(3) 0.65319(2) 0.22721(2) 0.04672(12) Uani 1 1 d .
Fe2 Fe 0.30264(3) 0.21869(2) 0.25807(2) 0.04750(12) Uani 1 1 d .
Mn1 Mn 0.23527(3) 0.43381(2) 0.21131(3) 0.06074(15) Uani 1 1 d .
Mn2 Mn 0.30186(3) 0.22119(2) 0.00380(2) 0.04547(12) Uani 1 1 d .
N1 N 0.20182(17) 0.66644(13) 0.07787(14) 0.0607(7) Uani 1 1 d .
N2 N 0.19190(16) 0.62551(13) 0.37439(14) 0.0561(7) Uani 1 1 d .
N3 N 0.20128(17) 0.52502(13) 0.20803(15) 0.0605(7) Uani 1 1 d .
N4 N 0.27410(17) 0.34307(13) 0.22071(14) 0.0598(7) Uani 1 1 d .
N5 N 0.33557(17) 0.20838(11) 0.11744(13) 0.0534(7) Uani 1 1 d .
N6 N 0.26859(14) 0.24171(11) -0.10761(12) 0.0466(6) Uani 1 1 d .
N7 N 0.31590(14) 0.64842(12) 0.25703(12) 0.0481(6) Uani 1 1 d .
N8 N 0.21771(16) 0.73066(12) 0.24307(14) 0.0570(7) Uani 1 1 d .
N9 N 0.08541(15) 0.67827(11) 0.20426(12) 0.0506(7) Uani 1 1 d .
N10 N 0.14474(18) 0.41459(12) 0.24769(16) 0.0643(8) Uani 1 1 d .
N11 N 0.28839(18) 0.44140(15) 0.31134(16) 0.0711(9) Uani 1 1 d .
N12 N 0.42029(17) 0.24497(13) 0.30307(15) 0.0617(7) Uani 1 1 d .
N13 N 0.35546(16) 0.15011(12) 0.29055(15) 0.0548(7) Uani 1 1 d .
N14 N 0.21166(17) 0.17216(13) 0.22487(15) 0.0619(8) Uani 1 1 d .
N15 N 0.39399(17) 0.27200(12) 0.01302(13) 0.0565(7) Uani 1 1 d .
N16 N 0.25339(16) 0.29175(11) 0.02318(12) 0.0505(6) Uani 1 1 d .
O1 O 0.16362(14) 0.81783(11) 0.23416(12) 0.0657(6) Uani 1 1 d .
O2 O 0.32780(14) 0.45332(10) 0.18728(12) 0.0630(6) Uani 1 1 d .
O3 O 0.17284(14) 0.42424(10) 0.12189(12) 0.0616(6) Uani 1 1 d .
O4 O 0.33349(14) 0.05337(10) 0.28920(13) 0.0633(6) Uani 1 1 d .
O5 O 0.35964(13) 0.15693(10) -0.00774(11) 0.0587(6) Uani 1 1 d .
O6 O 0.20902(12) 0.17898(9) -0.00408(10) 0.0493(5) Uani 1 1 d .
O1W O 0.2594(3) 0.6840(2) 0.9629(3) 0.0522(13) Uani 0.40 1 d P
H1X H 0.2460 0.6820 0.9200 0.078 Uiso 0.40 1 d PR
H1Y H 0.2606 0.7183 0.9749 0.078 Uiso 0.40 1 d PR
O2W O 0.0803(4) 0.9201(2) 0.2164(3) 0.0638(15) Uani 0.40 1 d P
H2X H 0.0877 0.9555 0.2177 0.096 Uiso 0.40 1 d PR
H2Y H 0.1107 0.9045 0.1960 0.096 Uiso 0.40 1 d PR
O3W O 0.3110(3) 0.4873(3) 0.0513(3) 0.0613(15) Uani 0.40 1 d P
H3X H 0.2946 0.5183 0.0633 0.092 Uiso 0.40 1 d PR
H3Y H 0.3078 0.4883 0.0093 0.092 Uiso 0.40 1 d PR
O4W O 0.2873(4) 0.0585(3) 0.0842(3) 0.0696(17) Uani 0.40 1 d P
H4X H 0.3036 0.0486 0.1254 0.104 Uiso 0.40 1 d PR
H4Y H 0.2401 0.0474 0.0685 0.104 Uiso 0.40 1 d PR
O5W O 0.0154(3) 0.9735(3) 0.0949(3) 0.0654(17) Uani 0.40 1 d P
H5X H 0.0257 0.9385 0.0945 0.098 Uiso 0.40 1 d PR
H5Y H -0.0275 0.9780 0.1056 0.098 Uiso 0.40 1 d PR
O6W O 0.1090(3) -0.0011(2) 0.0199(3) 0.0523(13) Uani 0.40 1 d P
H6X H 0.1081 0.0343 0.0131 0.078 Uiso 0.40 1 d PR
H6Y H 0.0937 -0.0181 -0.0177 0.078 Uiso 0.40 1 d PR
O7W O 0.2301(3) 0.6354(3) 0.5594(3) 0.0639(16) Uani 0.40 1 d P
H7X H 0.2227 0.6579 0.5261 0.096 Uiso 0.40 1 d PR
H7Y H 0.1951 0.6098 0.5508 0.096 Uiso 0.40 1 d PR
O8W O 0.2350(3) 0.9571(3) 0.3189(3) 0.0616(15) Uani 0.40 1 d P
H8X H 0.2576 0.9831 0.3455 0.092 Uiso 0.40 1 d PR
H8Y H 0.2599 0.9512 0.2894 0.092 Uiso 0.40 1 d PR
O9W O 0.3349(4) 0.9007(2) 0.4079(3) 0.0605(15) Uani 0.40 1 d P
H9X H 0.3194 0.8989 0.4437 0.091 Uiso 0.40 1 d PR
H9Y H 0.3381 0.8677 0.3929 0.091 Uiso 0.40 1 d PR
O10W O 0.5698(3) 0.0149(3) 0.5296(3) 0.0629(17) Uani 0.40 1 d P
H10X H 0.6067 0.0093 0.5652 0.094 Uiso 0.40 1 d PR
H10Y H 0.5834 0.0023 0.4956 0.094 Uiso 0.40 1 d PR

loop_
_atom_site_aniso_label
_atom_site_aniso_U_11
_atom_site_aniso_U_22
_atom_site_aniso_U_33
_atom_site_aniso_U_23
_atom_site_aniso_U_13
_atom_site_aniso_U_12
C1 0.0441(17) 0.061(2) 0.0420(17) 0.0002(15) 0.0025(13) 0.0134(15)
C2 0.0308(14) 0.0581(19) 0.0509(18) 0.0080(15) 0.0071(13) 0.0158(13)
C3 0.0401(17) 0.060(2) 0.0564(19) -0.0059(17) 0.0119(14) 0.0062(15)
C4 0.0529(19) 0.064(2) 0.0523(19) 0.0115(17) 0.0154(15) 0.0124(16)
C5 0.077(2) 0.069(2) 0.0411(18) -0.0047(16) 0.0300(16) 0.0013(18)
C6 0.078(2) 0.055(2) 0.0397(17) 0.0003(15) 0.0255(16) 0.0079(17)
C7 0.0455(18) 0.055(2) 0.060(2) 0.0063(16) -0.0032(15) 0.0028(15)
C8 0.0396(17) 0.0550(19) 0.063(2) 0.0049(16) 0.0136(15) 0.0105(14)
C9 0.0436(17) 0.067(2) 0.0405(16) -0.0004(15) 0.0102(13) -0.0021(15)
C10 0.0503(18) 0.0560(19) 0.0428(16) -0.0006(14) 0.0055(14) -0.0032(15)
C11 0.0552(18) 0.0489(18) 0.0328(14) 0.0056(13) 0.0044(13) 0.0018(14)
C12 0.0493(18) 0.064(2) 0.0445(17) -0.0027(15) 0.0096(14) 0.0000(16)
C13 0.0523(18) 0.0513(19) 0.0510(18) 0.0067(15) 0.0114(15) 0.0096(15)
C14 0.059(2) 0.055(2) 0.0518(19) -0.0062(16) 0.0002(16) 0.0026(16)
C15 0.0478(18) 0.061(2) 0.061(2) -0.0069(17) 0.0112(16) -0.0002(16)
C16 0.052(2) 0.057(2) 0.061(2) -0.0053(17) -0.0086(16) 0.0132(16)
C17 0.0527(19) 0.0544(19) 0.0496(18) -0.0008(15) 0.0075(15) 0.0066(15)
C18 0.0490(17) 0.0476(17) 0.0500(17) 0.0078(14) 0.0123(14) 0.0130(14)
C19 0.0484(18) 0.0526(19) 0.0536(19) -0.0084(15) -0.0054(14) 0.0141(15)
C20 0.0446(17) 0.059(2) 0.0487(18) 0.0020(15) -0.0018(14) 0.0081(15)
C21 0.0406(16) 0.063(2) 0.0451(17) 0.0011(15) 0.0055(13) 0.0141(15)
C22 0.0494(19) 0.068(2) 0.078(2) -0.028(2) 0.0043(18) 0.0117(17)
C23 0.0488(19) 0.062(2) 0.061(2) 0.0125(17) -0.0027(16) 0.0029(16)
C24 0.0451(18) 0.068(2) 0.069(2) 0.0340(18) 0.0237(16) -0.0012(16)
C25 0.0445(17) 0.063(2) 0.0536(18) -0.0093(16) 0.0173(14) 0.0043(15)
C26 0.054(2) 0.051(2) 0.067(2) -0.0011(17) -0.0017(17) -0.0095(16)
C27 0.060(2) 0.0427(17) 0.062(2) -0.0156(16) 0.0005(16) -0.0135(15)
C28 0.061(2) 0.068(2) 0.0481(18) -0.0285(17) -0.0009(16) 0.0260(17)
C29 0.061(2) 0.056(2) 0.078(3) -0.0267(19) 0.0102(19) -0.0079(17)
C30 0.068(2) 0.0496(19) 0.071(2) -0.0188(17) 0.0162(19) -0.0226(17)
C31 0.067(2) 0.054(2) 0.061(2) 0.0038(17) 0.0025(18) 0.0082(17)
C32 0.060(2) 0.067(2) 0.067(2) -0.0214(19) 0.0120(18) 0.0047(18)
C33 0.061(2) 0.067(2) 0.074(2) -0.021(2) 0.0146(19) -0.0227(18)
C34 0.060(2) 0.066(2) 0.068(2) -0.0068(19) 0.0026(18) -0.0116(18)
C35 0.069(2) 0.0465(19) 0.064(2) -0.0087(16) 0.0092(18) -0.0146(16)
C36 0.060(2) 0.052(2) 0.070(2) 0.0015(17) 0.0098(18) -0.0039(16)
C37 0.053(2) 0.061(2) 0.068(2) 0.0063(18) -0.0003(17) -0.0059(17)
C38 0.057(2) 0.054(2) 0.078(3) 0.0127(19) 0.0038(19) 0.0086(17)
C39 0.059(2) 0.053(2) 0.076(3) 0.0136(18) 0.0121(18) -0.0108(16)
C40 0.055(2) 0.054(2) 0.069(2) 0.0082(17) 0.0053(17) -0.0075(16)
C41 0.060(2) 0.0306(15) 0.063(2) 0.0101(14) 0.0112(16) -0.0078(14)
C42 0.056(2) 0.056(2) 0.066(2) 0.0101(17) 0.0169(17) 0.0004(16)
C43 0.073(2) 0.052(2) 0.055(2) 0.0066(16) 0.0006(17) -0.0084(17)
C44 0.059(2) 0.071(2) 0.0407(17) 0.0091(16) 0.0035(15) 0.0005(18)
C45 0.060(2) 0.060(2) 0.0496(19) 0.0074(16) -0.0053(16) 0.0037(17)
C46 0.056(2) 0.068(2) 0.060(2) 0.0202(18) -0.0049(17) -0.0023(18)
C47 0.0534(19) 0.059(2) 0.0518(18) 0.0079(16) 0.0352(16) 0.0086(16)
C48 0.058(2) 0.059(2) 0.062(2) 0.0081(17) 0.0089(17) -0.0029(17)
C49 0.056(2) 0.058(2) 0.063(2) 0.0142(17) 0.0119(17) 0.0072(16)
C50 0.0536(19) 0.072(2) 0.0452(18) 0.0120(17) -0.0039(15) 0.0002(17)
C51 0.067(2) 0.051(2) 0.065(2) 0.0126(16) 0.0384(18) 0.0006(17)
C52 0.058(2) 0.070(2) 0.067(2) 0.0025(18) 0.0352(18) 0.0098(18)
C53 0.067(2) 0.0462(18) 0.063(2) 0.0076(16) 0.0310(18) 0.0087(16)
C54 0.058(2) 0.068(2) 0.067(2) -0.0061(19) 0.0272(18) -0.0170(18)
C55 0.068(2) 0.069(2) 0.0480(19) -0.0024(17) 0.0051(17) 0.0003(19)
C56 0.054(2) 0.063(2) 0.0557(19) 0.0039(17) 0.0246(16) 0.0034(16)
C57 0.0473(18) 0.062(2) 0.065(2) 0.0187(18) 0.0044(16) -0.0097(16)
C58 0.0542(19) 0.063(2) 0.0505(18) 0.0062(16) 0.0218(15) 0.0007(16)
C59 0.0497(19) 0.077(3) 0.056(2) 0.0047(18) 0.0007(16) -0.0009(18)
C60 0.060(2) 0.062(2) 0.0557(19) -0.0079(17) 0.0255(16) -0.0224(17)
C61 0.0471(17) 0.059(2) 0.0516(18) 0.0134(15) 0.0169(14) 0.0080(15)
C62 0.052(2) 0.061(2) 0.070(2) -0.0154(18) -0.0026(17) 0.0127(17)
C63 0.057(2) 0.059(2) 0.062(2) 0.0064(17) 0.0286(17) 0.0144(17)
C64 0.055(2) 0.067(2) 0.061(2) -0.0182(18) 0.0119(16) 0.0007(17)
C65 0.0553(19) 0.060(2) 0.0432(17) -0.0225(15) 0.0069(14) -0.0040(16)
C66 0.065(2) 0.065(2) 0.0493(19) -0.0043(16) 0.0198(16) 0.0024(18)
C67 0.054(2) 0.059(2) 0.0395(16) -0.0031(15) 0.0055(14) -0.0081(16)
C68 0.060(2) 0.059(2) 0.068(2) 0.0128(18) 0.0161(18) -0.0058(17)
C69 0.056(2) 0.0466(18) 0.065(2) 0.0040(16) 0.0057(16) 0.0021(15)
C70 0.064(2) 0.0489(18) 0.0422(16) 0.0004(14) 0.0236(15) 0.0070(15)
C71 0.0534(18) 0.0443(16) 0.0400(15) 0.0080(13) 0.0189(13) 0.0154(14)
C72 0.061(2) 0.058(2) 0.0536(19) 0.0033(16) 0.0260(16) 0.0204(17)
C73 0.059(2) 0.061(2) 0.066(2) 0.0103(18) 0.0196(17) 0.0134(17)
C74 0.064(2) 0.059(2) 0.071(2) 0.0011(18) 0.0233(19) -0.0006(18)
C75 0.0529(19) 0.063(2) 0.0518(19) 0.0162(16) 0.0031(15) 0.0025(16)
C76 0.0530(18) 0.0444(17) 0.0489(17) 0.0093(14) 0.0224(14) 0.0094(14)
C77 0.069(2) 0.077(3) 0.067(2) -0.014(2) 0.0111(19) 0.006(2)
C78 0.064(2) 0.069(2) 0.059(2) -0.0057(18) 0.0229(17) -0.0035(18)
Fe1 0.0422(2) 0.0541(3) 0.0406(2) -0.00388(19) 0.00530(18) 0.00756(19)
Fe2 0.0561(3) 0.0569(3) 0.0362(2) 0.00266(19) 0.02381(19) 0.0098(2)
Mn1 0.0539(3) 0.0616(3) 0.0567(3) -0.0149(3) -0.0029(2) 0.0046(2)
Mn2 0.0472(3) 0.0519(3) 0.0352(2) 0.0038(2) 0.00713(19) 0.0046(2)
N1 0.0621(18) 0.0706(19) 0.0465(16) 0.0055(14) 0.0095(13) 0.0139(15)
N2 0.0484(16) 0.0679(19) 0.0551(17) 0.0098(14) 0.0189(13) -0.0028(13)
N3 0.0644(18) 0.0542(18) 0.0653(18) -0.0077(15) 0.0216(15) 0.0016(14)
N4 0.0647(18) 0.0610(19) 0.0524(16) 0.0114(14) 0.0133(14) 0.0101(14)
N5 0.0727(18) 0.0508(15) 0.0373(14) -0.0023(12) 0.0158(13) 0.0085(13)
N6 0.0414(13) 0.0591(16) 0.0372(13) 0.0042(12) 0.0067(11) 0.0045(12)
N7 0.0415(13) 0.0616(17) 0.0374(13) 0.0034(12) 0.0040(11) 0.0042(12)
N8 0.0498(15) 0.0558(17) 0.0584(17) 0.0014(13) 0.0020(13) 0.0027(13)
N9 0.0483(15) 0.0542(16) 0.0387(13) -0.0109(12) -0.0074(11) 0.0141(12)
N10 0.0682(19) 0.0487(16) 0.0711(19) -0.0239(15) 0.0102(15) -0.0122(14)
N11 0.0562(18) 0.084(2) 0.0591(18) -0.0036(16) -0.0095(15) -0.0104(16)
N12 0.0590(17) 0.0637(19) 0.0580(17) -0.0010(14) 0.0076(14) 0.0076(14)
N13 0.0523(16) 0.0568(17) 0.0686(18) 0.0073(14) 0.0390(14) 0.0051(13)
N14 0.0603(18) 0.0623(18) 0.0658(18) -0.0197(15) 0.0216(14) 0.0057(14)
N15 0.0592(17) 0.0626(18) 0.0450(15) 0.0068(13) 0.0091(13) -0.0027(14)
N16 0.0601(17) 0.0545(16) 0.0353(13) 0.0009(11) 0.0101(12) 0.0058(13)
O1 0.0629(15) 0.0623(16) 0.0627(15) -0.0104(12) 0.0007(12) 0.0115(12)
O2 0.0595(15) 0.0589(14) 0.0643(14) -0.0057(12) 0.0053(12) 0.0058(11)
O3 0.0610(15) 0.0555(14) 0.0560(13) 0.0005(11) -0.0058(11) 0.0067(11)
O4 0.0610(14) 0.0518(14) 0.0816(17) -0.0035(12) 0.0270(13) 0.0102(11)
O5 0.0553(13) 0.0671(15) 0.0502(13) -0.0019(11) 0.0081(10) 0.0166(11)
O6 0.0471(12) 0.0513(12) 0.0478(12) -0.0007(10) 0.0100(9) 0.0098(10)
O1W 0.052(3) 0.054(3) 0.056(3) 0.012(3) 0.022(3) 0.003(2)
O2W 0.067(4) 0.052(3) 0.076(4) -0.006(3) 0.025(3) 0.013(3)
O3W 0.053(3) 0.064(4) 0.071(4) 0.005(3) 0.023(3) -0.008(3)
O4W 0.071(4) 0.072(4) 0.075(4) -0.012(3) 0.036(3) -0.026(3)
O5W 0.049(3) 0.062(4) 0.084(4) -0.026(3) 0.016(3) 0.015(3)
O6W 0.050(3) 0.047(3) 0.060(3) -0.003(3) 0.017(3) -0.002(2)
O7W 0.057(3) 0.069(4) 0.067(4) -0.037(3) 0.019(3) -0.005(3)
O8W 0.058(3) 0.067(4) 0.055(3) -0.005(3) 0.006(3) -0.025(3)
O9W 0.084(4) 0.049(3) 0.053(3) -0.016(3) 0.025(3) -0.014(3)
O10W 0.069(4) 0.074(4) 0.052(3) -0.020(3) 0.027(3) -0.047(3)

loop_
_atom_type_symbol
_atom_type_description
_atom_type_scat_dispersion_real
_atom_type_scat_dispersion_imag
_atom_type_scat_source
C C 0.0033 0.0016 'International Tables Vol C Tables 4.2.6.8 and 6.1.1.4'
H H 0.0000 0.0000 'International Tables Vol C Tables 4.2.6.8 and 6.1.1.4'
N N 0.0061 0.0033 'International Tables Vol C Tables 4.2.6.8 and 6.1.1.4'
O O 0.0106 0.0060 'International Tables Vol C Tables 4.2.6.8 and 6.1.1.4'
Mn Mn 0.3368 0.7283 'International Tables Vol C Tables 4.2.6.8 and 6.1.1.4'
Fe Fe 0.3463 0.8444 'International Tables Vol C Tables 4.2.6.8 and 6.1.1.4'

loop_
_geom_angle_atom_site_label_1
_geom_angle_atom_site_label_2
_geom_angle_atom_site_label_3
_geom_angle
_geom_angle_site_symmetry_1
N1 C1 Fe1 175.0(3) .
N2 C2 Fe1 175.9(3) .
N3 C3 Fe1 173.1(3) .
N4 C4 Fe2 175.9(3) .
N5 C5 Fe2 148.8(3) .
N6 C6 Fe2 151.0(3) 4_566
N7 C7 C8 120.4(3) .
N7 C7 H7 119.8 .
C8 C7 H7 119.8 .
C9 C8 C7 120.8(3) .
C9 C8 H8 119.6 .
C7 C8 H8 119.6 .
C8 C9 C10 119.5(3) .
C8 C9 H9 120.3 .
C10 C9 H9 120.3 .
C15 C10 C11 120.2(3) .
C15 C10 C9 121.7(3) .
C11 C10 C9 118.2(3) .
N7 C11 C10 121.5(3) .
N7 C11 C12 119.6(3) .
C10 C11 C12 118.9(3) .
C13 C12 N8 132.7(3) .
C13 C12 C11 118.9(3) .
N8 C12 C11 108.4(3) .
C12 C13 C14 121.1(3) .
C12 C13 H13 119.4 .
C14 C13 H13 119.4 .
C15 C14 C13 121.0(3) .
C15 C14 H14 119.5 .
C13 C14 H14 119.5 .
C14 C15 C10 119.8(3) .
C14 C15 H15 120.1 .
C10 C15 H15 120.1 .
O1 C16 N8 124.1(3) .
O1 C16 C17 123.7(3) .
N8 C16 C17 112.0(3) .
N9 C17 C18 121.2(3) .
N9 C17 C16 115.1(3) .
C18 C17 C16 123.6(3) .
C17 C18 C19 119.6(3) .
C17 C18 H18 120.2 .
C19 C18 H18 120.2 .
C20 C19 C18 119.4(3) .
C20 C19 H19 120.3 .
C18 C19 H19 120.3 .
C19 C20 C21 121.7(3) .
C19 C20 C25 119.0(3) .
C21 C20 C25 119.3(3) .
C22 C21 C20 121.2(3) .
C22 C21 N9 120.3(3) .
C20 C21 N9 118.6(3) .
C21 C22 C23 120.2(3) .
C21 C22 H22 119.9 .
C23 C22 H22 119.9 .
C22 C23 C24 120.1(3) .
C22 C23 H23 120.0 .
C24 C23 H23 120.0 .
C23 C24 C25 120.1(3) .
C23 C24 H24 120.0 .
C25 C24 H24 120.0 .
C24 C25 C20 119.2(3) .
C24 C25 H25 120.4 .
C20 C25 H25 120.4 .
O3 C26 C27 117.2(3) .
O3 C26 C31 122.6(3) .
C27 C26 C31 119.6(3) .
C28 C27 C26 121.1(4) .
C28 C27 H27 119.5 .
C26 C27 H27 119.5 .
C27 C28 C29 119.3(3) .
C27 C28 H28 120.3 .
C29 C28 H28 120.3 .
C30 C29 C28 120.6(4) .
C30 C29 H29 119.7 .
C28 C29 H29 119.7 .
C29 C30 C31 120.3(4) .
C29 C30 H30 119.9 .
C31 C30 H30 119.9 .
C30 C31 C32 114.4(4) .
C30 C31 C26 119.0(3) .
C32 C31 C26 126.2(4) .
N10 C32 C31 121.3(4) .
N10 C32 H32 119.4 .
C31 C32 H32 119.4 .
N10 C33 C34 106.0(3) .
N10 C33 H33A 110.5 .
C34 C33 H33A 110.5 .
N10 C33 H33B 110.5 .
C34 C33 H33B 110.5 .
H33A C33 H33B 108.7 .
N11 C34 C33 110.5(3) .
N11 C34 C77 109.0(3) .
C33 C34 C77 110.0(3) .
N11 C34 H34 109.1 .
C33 C34 H34 109.1 .
C77 C34 H34 109.1 .
N11 C35 C36 126.4(4) .
N11 C35 H35 116.8 .
C36 C35 H35 116.8 .
C37 C36 C41 121.2(4) .
C37 C36 C35 118.1(4) .
C41 C36 C35 120.7(3) .
C36 C37 C38 119.8(4) .
C36 C37 H37 120.1 .
C38 C37 H37 120.1 .
C39 C38 C37 120.9(4) .
C39 C38 H38 119.5 .
C37 C38 H38 119.5 .
C38 C39 C40 119.3(4) .
C38 C39 H39 120.4 .
C40 C39 H39 120.4 .
C39 C40 C41 121.0(4) .
C39 C40 H40 119.5 .
C41 C40 H40 119.5 .
O2 C41 C40 115.7(3) .
O2 C41 C36 126.4(3) .
C40 C41 C36 117.8(3) .
C43 C42 N12 122.2(3) .
C43 C42 H42 118.9 .
N12 C42 H42 118.9 .
C42 C43 C44 118.9(3) .
C42 C43 H43 120.6 .
C44 C43 H43 120.6 .
C45 C44 C43 119.6(3) .
C45 C44 H44 120.2 .
C43 C44 H44 120.2 .
C44 C45 C46 121.3(3) .
C44 C45 C50 120.0(3) .
C46 C45 C50 118.7(3) .
C47 C46 C45 120.4(3) .
C47 C46 N12 120.4(3) .
C45 C46 N12 119.1(3) .
N13 C47 C46 109.3(3) .
N13 C47 C48 129.8(3) .
C46 C47 C48 120.8(3) .
C47 C48 C49 119.7(3) .
C47 C48 H48 120.2 .
C49 C48 H48 120.2 .
C50 C49 C48 120.9(3) .
C50 C49 H49 119.6 .
C48 C49 H49 119.6 .
C49 C50 C45 119.5(3) .
C49 C50 H50 120.2 .
C45 C50 H50 120.2 .
O4 C51 N13 125.5(3) .
O4 C51 C52 123.2(3) .
N13 C51 C52 111.2(3) .
N14 C52 C53 120.6(3) .
N14 C52 C51 114.7(3) .
C53 C52 C51 124.4(3) .
C54 C53 C52 119.6(3) .
C54 C53 H53 120.2 .
C52 C53 H53 120.2 .
C53 C54 C55 121.1(3) .
C53 C54 H54 119.4 .
C55 C54 H54 119.4 .
C60 C55 C54 121.3(3) .
C60 C55 C56 119.9(3) .
C54 C55 C56 118.8(3) .
N14 C56 C57 121.0(3) .
N14 C56 C55 120.4(3) .
C57 C56 C55 118.5(3) .
C58 C57 C56 119.7(3) .
C58 C57 H57 120.2 .
C56 C57 H57 120.2 .
C59 C58 C57 121.0(3) .
C59 C58 H58 119.5 .
C57 C58 H58 119.5 .
C60 C59 C58 120.4(3) .
C60 C59 H59 119.8 .
C58 C59 H59 119.8 .
C59 C60 C55 120.5(3) .
C59 C60 H60 119.8 .
C55 C60 H60 119.8 .
O5 C61 C66 123.7(3) .
O5 C61 C62 116.3(3) .
C66 C61 C62 120.0(3) .
C63 C62 C61 120.5(3) .
C63 C62 H62 119.7 .
C61 C62 H62 119.7 .
C64 C63 C62 119.4(3) .
C64 C63 H63 120.3 .
C62 C63 H63 120.3 .
C63 C64 C65 120.8(3) .
C63 C64 H64 119.6 .
C65 C64 H64 119.6 .
C64 C65 C66 119.9(3) .
C64 C65 H65 120.1 .
C66 C65 H65 120.1 .
C61 C66 C65 119.3(3) .
C61 C66 C67 123.5(3) .
C65 C66 C67 117.1(3) .
N15 C67 C66 123.9(3) .
N15 C67 H67 118.0 .
C66 C67 H67 118.0 .
C69 C68 C78 110.5(3) .
C69 C68 N15 107.7(3) .
C78 C68 N15 110.4(3) .
C69 C68 H68 109.4 .
C78 C68 H68 109.4 .
N15 C68 H68 109.4 .
N16 C69 C68 104.9(3) .
N16 C69 H69A 110.8 .
C68 C69 H69A 110.8 .
N16 C69 H69B 110.8 .
C68 C69 H69B 110.8 .
H69A C69 H69B 108.8 .
N16 C70 C71 123.0(3) .
N16 C70 H70 118.5 .
C71 C70 H70 118.5 .
C72 C71 C76 121.1(3) .
C72 C71 C70 115.4(3) .
C76 C71 C70 123.5(3) .
C71 C72 C73 121.8(3) .
C71 C72 H72 119.1 .
C73 C72 H72 119.1 .
C74 C73 C72 118.1(3) .
C74 C73 H73 121.0 .
C72 C73 H73 121.0 .
C73 C74 C75 120.8(4) .
C73 C74 H74 119.6 .
C75 C74 H74 119.6 .
C74 C75 C76 120.2(3) .
C74 C75 H75 119.9 .
C76 C75 H75 119.9 .
O6 C76 C71 124.7(3) .
O6 C76 C75 117.3(3) .
C71 C76 C75 118.0(3) .
C34 C77 H77B 109.5 .
C34 C77 H77C 109.5 .
H77B C77 H77C 109.5 .
C34 C77 H77A 109.5 .
H77B C77 H77A 109.5 .
H77C C77 H77A 109.5 .
C68 C78 H78B 109.5 .
C68 C78 H78C 109.5 .
H78B C78 H78C 109.5 .
C68 C78 H78A 109.5 .
H78B C78 H78A 109.5 .
H78C C78 H78A 109.5 .
N8 Fe1 C3 171.52(13) .
N8 Fe1 C1 92.79(13) .
C3 Fe1 C1 85.45(14) .
N8 Fe1 C2 96.42(13) .
C3 Fe1 C2 85.77(14) .
C1 Fe1 C2 170.50(14) .
N8 Fe1 N7 83.42(12) .
C3 Fe1 N7 88.38(12) .
C1 Fe1 N7 92.90(12) .
C2 Fe1 N7 90.45(11) .
N8 Fe1 N9 82.42(11) .
C3 Fe1 N9 105.84(12) .
C1 Fe1 N9 89.69(12) .
C2 Fe1 N9 89.25(11) .
N7 Fe1 N9 165.71(11) .
C4 Fe2 N13 161.90(14) .
C4 Fe2 N14 112.35(14) .
N13 Fe2 N14 85.30(13) .
C4 Fe2 C6 80.82(14) .
N13 Fe2 C6 103.95(12) .
N14 Fe2 C6 90.36(14) .
C4 Fe2 C5 90.54(15) .
N13 Fe2 C5 84.22(13) .
N14 Fe2 C5 93.16(14) .
C6 Fe2 C5 171.35(14) .
C4 Fe2 N12 85.61(14) .
N13 Fe2 N12 76.61(12) .
N14 Fe2 N12 161.86(12) .
C6 Fe2 N12 95.31(13) .
C5 Fe2 N12 83.73(13) .
O2 Mn1 O3 95.59(11) .
O2 Mn1 N10 173.36(12) .
O3 Mn1 N10 91.05(12) .
O2 Mn1 N11 92.51(12) .
O3 Mn1 N11 171.90(13) .
N10 Mn1 N11 80.85(13) .
O2 Mn1 N3 89.91(11) .
O3 Mn1 N3 90.26(10) .
N10 Mn1 N3 89.86(11) .
N11 Mn1 N3 89.58(13) .
O2 Mn1 N4 89.56(11) .
O3 Mn1 N4 93.10(10) .
N10 Mn1 N4 90.28(12) .
N11 Mn1 N4 87.12(12) .
N3 Mn1 N4 176.63(11) .
O5 Mn2 O6 92.62(10) .
O5 Mn2 N16 173.08(11) .
O6 Mn2 N16 93.16(10) .
O5 Mn2 N15 92.68(12) .
O6 Mn2 N15 174.70(11) .
N16 Mn2 N15 81.56(12) .
O5 Mn2 N6 92.92(10) .
O6 Mn2 N6 92.35(9) .
N16 Mn2 N6 90.65(10) .
N15 Mn2 N6 87.25(10) .
O5 Mn2 N5 91.03(10) .
O6 Mn2 N5 90.11(10) .
N16 Mn2 N5 85.16(10) .
N15 Mn2 N5 89.93(11) .
N6 Mn2 N5 175.25(10) .
C3 N3 Mn1 168.7(3) .
C4 N4 Mn1 166.6(3) .
C5 N5 Mn2 172.2(3) .
C6 N6 Mn2 172.7(3) 4_565
C7 N7 C11 119.6(3) .
C7 N7 Fe1 129.9(2) .
C11 N7 Fe1 110.5(2) .
C16 N8 C12 122.5(3) .
C16 N8 Fe1 119.4(2) .
C12 N8 Fe1 118.1(2) .
C17 N9 C21 119.4(3) .
C17 N9 Fe1 110.5(2) .
C21 N9 Fe1 129.9(2) .
C32 N10 C33 115.5(3) .
C32 N10 Mn1 128.2(3) .
C33 N10 Mn1 116.3(2) .
C35 N11 C34 120.9(3) .
C35 N11 Mn1 125.2(3) .
C34 N11 Mn1 113.9(2) .
C42 N12 C46 118.8(3) .
C42 N12 Fe2 134.5(2) .
C46 N12 Fe2 106.7(2) .
C47 N13 C51 118.1(3) .
C47 N13 Fe2 126.7(2) .
C51 N13 Fe2 115.2(2) .
C52 N14 C56 119.4(3) .
C52 N14 Fe2 113.0(2) .
C56 N14 Fe2 127.5(2) .
C67 N15 C68 122.3(3) .
C67 N15 Mn2 126.2(2) .
C68 N15 Mn2 111.5(2) .
C70 N16 C69 117.3(3) .
C70 N16 Mn2 126.5(2) .
C69 N16 Mn2 116.0(2) .
C41 O2 Mn1 127.1(2) .
C26 O3 Mn1 126.9(2) .
C61 O5 Mn2 127.0(2) .
C76 O6 Mn2 127.8(2) .
H1X O1W H1Y 109.5 .
H2X O2W H2Y 109.5 .
H3X O3W H3Y 109.5 .
H4X O4W H4Y 109.5 .
H5X O5W H5Y 109.5 .
H6X O6W H6Y 109.5 .
H7X O7W H7Y 109.5 .
H8X O8W H8Y 109.5 .
H9X O9W H9Y 109.5 .
H10X O10W H10Y 109.5 .

loop_
_geom_bond_atom_site_label_1
_geom_bond_atom_site_label_2
_geom_bond_distance
_geom_bond_site_symmetry_2
C1 N1 1.145(4) .
C1 Fe1 1.953(3) .
C2 N2 1.151(4) .
C2 Fe1 1.980(3) .
C3 N3 1.146(4) .
C3 Fe1 1.928(4) .
C4 N4 1.165(4) .
C4 Fe2 1.894(4) .
C5 N5 1.144(4) .
C5 Fe2 2.068(3) .
C6 N6 1.171(4) 4_566
C6 Fe2 2.043(3) .
C7 N7 1.355(4) .
C7 C8 1.386(4) .
C7 H7 0.9500 .
C8 C9 1.372(5) .
C8 H8 0.9500 .
C9 C10 1.400(5) .
C9 H9 0.9500 .
C10 C15 1.392(5) .
C10 C11 1.395(4) .
C11 N7 1.371(4) .
C11 C12 1.443(5) .
C12 C13 1.363(5) .
C12 N8 1.425(4) .
C13 C14 1.381(5) .
C13 H13 0.9500 .
C14 C15 1.372(5) .
C14 H14 0.9500 .
C15 H15 0.9500 .
C16 O1 1.233(4) .
C16 N8 1.331(4) .
C16 C17 1.492(5) .
C17 N9 1.380(4) .
C17 C18 1.386(4) .
C18 C19 1.396(5) .
C18 H18 0.9500 .
C19 C20 1.376(5) .
C19 H19 0.9500 .
C20 C21 1.391(4) .
C20 C25 1.401(5) .
C21 C22 1.368(5) .
C21 N9 1.413(4) .
C22 C23 1.382(5) .
C22 H22 0.9500 .
C23 C24 1.391(5) .
C23 H23 0.9500 .
C24 C25 1.399(5) .
C24 H24 0.9500 .
C25 H25 0.9500 .
C26 O3 1.369(4) .
C26 C27 1.392(5) .
C26 C31 1.407(5) .
C27 C28 1.372(5) .
C27 H27 0.9500 .
C28 C29 1.399(5) .
C28 H28 0.9500 .
C29 C30 1.380(5) .
C29 H29 0.9500 .
C30 C31 1.396(5) .
C30 H30 0.9500 .
C31 C32 1.406(5) .
C32 N10 1.329(5) .
C32 H32 0.9500 .
C33 N10 1.501(5) .
C33 C34 1.510(5) .
C33 H33A 0.9900 .
C33 H33B 0.9900 .
C34 N11 1.471(5) .
C34 C77 1.516(5) .
C34 H34 1.0000 .
C35 N11 1.259(4) .
C35 C36 1.489(5) .
C35 H35 0.9500 .
C36 C37 1.363(5) .
C36 C41 1.412(5) .
C37 C38 1.388(5) .
C37 H37 0.9500 .
C38 C39 1.385(5) .
C38 H38 0.9500 .
C39 C40 1.385(5) .
C39 H39 0.9500 .
C40 C41 1.404(5) .
C40 H40 0.9500 .
C41 O2 1.338(4) .
C42 C43 1.378(5) .
C42 N12 1.384(5) .
C42 H42 0.9500 .
C43 C44 1.409(5) .
C43 H43 0.9500 .
C44 C45 1.370(5) .
C44 H44 0.9500 .
C45 C46 1.403(5) .
C45 C50 1.428(5) .
C46 C47 1.378(5) .
C46 N12 1.404(5) .
C47 N13 1.261(4) .
C47 C48 1.386(5) .
C48 C49 1.393(5) .
C48 H48 0.9500 .
C49 C50 1.380(5) .
C49 H49 0.9500 .
C50 H50 0.9500 .
C51 O4 1.231(4) .
C51 N13 1.386(4) .
C51 C52 1.510(5) .
C52 N14 1.375(5) .
C52 C53 1.413(5) .
C53 C54 1.370(5) .
C53 H53 0.9500 .
C54 C55 1.394(5) .
C54 H54 0.9500 .
C55 C60 1.385(5) .
C55 C56 1.410(5) .
C56 N14 1.399(4) .
C56 C57 1.400(5) .
C57 C58 1.376(5) .
C57 H57 0.9500 .
C58 C59 1.373(5) .
C58 H58 0.9500 .
C59 C60 1.358(5) .
C59 H59 0.9500 .
C60 H60 0.9500 .
C61 O5 1.380(4) .
C61 C66 1.386(5) .
C61 C62 1.390(5) .
C62 C63 1.390(5) .
C62 H62 0.9500 .
C63 C64 1.377(5) .
C63 H63 0.9500 .
C64 C65 1.385(5) .
C64 H64 0.9500 .
C65 C66 1.402(5) .
C65 H65 0.9500 .
C66 C67 1.485(5) .
C67 N15 1.304(4) .
C67 H67 0.9500 .
C68 C69 1.500(5) .
C68 C78 1.508(5) .
C68 N15 1.517(5) .
C68 H68 1.0000 .
C69 N16 1.471(4) .
C69 H69A 0.9900 .
C69 H69B 0.9900 .
C70 N16 1.323(4) .
C70 C71 1.486(5) .
C70 H70 0.9500 .
C71 C72 1.361(4) .
C71 C76 1.393(4) .
C72 C73 1.392(5) .
C72 H72 0.9500 .
C73 C74 1.392(5) .
C73 H73 0.9500 .
C74 C75 1.394(5) .
C74 H74 0.9500 .
C75 C76 1.410(5) .
C75 H75 0.9500 .
C76 O6 1.341(4) .
C77 H77B 0.9800 .
C77 H77C 0.9800 .
C77 H77A 0.9800 .
C78 H78B 0.9800 .
C78 H78C 0.9800 .
C78 H78A 0.9800 .
Fe1 N8 1.880(3) .
Fe1 N7 1.987(2) .
Fe1 N9 2.028(3) .
Fe2 N13 1.906(3) .
Fe2 N14 1.918(3) .
Fe2 N12 2.129(3) .
Mn1 O2 1.884(3) .
Mn1 O3 1.888(2) .
Mn1 N10 1.988(3) .
Mn1 N11 2.027(3) .
Mn1 N3 2.242(3) .
Mn1 N4 2.253(3) .
Mn2 O5 1.884(2) .
Mn2 O6 1.890(2) .
Mn2 N16 1.968(3) .
Mn2 N15 1.992(3) .
Mn2 N6 2.259(2) .
Mn2 N5 2.270(3) .
N6 C6 1.171(4) 4_565
O1W H1X 0.8499 .
O1W H1Y 0.8501 .
O2W H2X 0.8502 .
O2W H2Y 0.8500 .
O3W H3X 0.8498 .
O3W H3Y 0.8499 .
O4W H4X 0.8499 .
O4W H4Y 0.8499 .
O5W H5X 0.8500 .
O5W H5Y 0.8499 .
O6W H6X 0.8499 .
O6W H6Y 0.8500 .
O7W H7X 0.8502 .
O7W H7Y 0.8499 .
O8W H8X 0.8500 .
O8W H8Y 0.8500 .
O9W H9X 0.8499 .
O9W H9Y 0.8500 .
O10W H10X 0.8500 .
O10W H10Y 0.8500 .

loop_
_geom_torsion_atom_site_label_1
_geom_torsion_atom_site_label_2
_geom_torsion_atom_site_label_3
_geom_torsion_atom_site_label_4
_geom_torsion
_geom_torsion_site_symmetry_1
N7 C7 C8 C9 -0.6(5) .
C7 C8 C9 C10 -0.1(5) .
C8 C9 C10 C15 -179.7(3) .
C8 C9 C10 C11 0.5(5) .
C15 C10 C11 N7 179.9(3) .
C9 C10 C11 N7 -0.3(5) .
C15 C10 C11 C12 0.0(5) .
C9 C10 C11 C12 179.8(3) .
N7 C11 C12 C13 -179.6(3) .
C10 C11 C12 C13 0.4(5) .
N7 C11 C12 N8 0.3(4) .
C10 C11 C12 N8 -179.8(3) .
N8 C12 C13 C14 178.2(3) .
C11 C12 C13 C14 -2.0(5) .
C12 C13 C14 C15 3.2(5) .
C13 C14 C15 C10 -2.8(5) .
C11 C10 C15 C14 1.2(5) .
C9 C10 C15 C14 -178.6(3) .
O1 C16 C17 N9 -178.9(3) .
N8 C16 C17 N9 5.9(5) .
O1 C16 C17 C18 -2.5(6) .
N8 C16 C17 C18 -177.7(3) .
N9 C17 C18 C19 -0.6(5) .
C16 C17 C18 C19 -176.8(3) .
C17 C18 C19 C20 0.1(5) .
C18 C19 C20 C21 1.2(5) .
C18 C19 C20 C25 -179.6(3) .
C19 C20 C21 C22 178.8(3) .
C25 C20 C21 C22 -0.3(5) .
C19 C20 C21 N9 -1.8(5) .
C25 C20 C21 N9 179.0(3) .
C20 C21 C22 C23 0.7(6) .
N9 C21 C22 C23 -178.7(3) .
C21 C22 C23 C24 -1.2(6) .
C22 C23 C24 C25 1.5(5) .
C23 C24 C25 C20 -1.1(5) .
C19 C20 C25 C24 -178.6(3) .
C21 C20 C25 C24 0.6(5) .
O3 C26 C27 C28 173.4(3) .
C31 C26 C27 C28 1.4(5) .
C26 C27 C28 C29 -0.8(5) .
C27 C28 C29 C30 1.7(5) .
C28 C29 C30 C31 -3.1(5) .
C29 C30 C31 C32 177.1(3) .
C29 C30 C31 C26 3.7(5) .
O3 C26 C31 C30 -174.4(3) .
C27 C26 C31 C30 -2.8(5) .
O3 C26 C31 C32 13.1(6) .
C27 C26 C31 C32 -175.3(3) .
C30 C31 C32 N10 -179.8(3) .
C26 C31 C32 N10 -7.0(6) .
N10 C33 C34 N11 -37.8(4) .
N10 C33 C34 C77 -158.1(3) .
N11 C35 C36 C37 -175.5(4) .
N11 C35 C36 C41 3.1(6) .
C41 C36 C37 C38 -0.8(5) .
C35 C36 C37 C38 177.8(3) .
C36 C37 C38 C39 0.6(6) .
C37 C38 C39 C40 -1.0(5) .
C38 C39 C40 C41 1.5(5) .
C39 C40 C41 O2 -178.8(3) .
C39 C40 C41 C36 -1.6(5) .
C37 C36 C41 O2 178.2(3) .
C35 C36 C41 O2 -0.4(5) .
C37 C36 C41 C40 1.3(5) .
C35 C36 C41 C40 -177.2(3) .
N12 C42 C43 C44 2.8(6) .
C42 C43 C44 C45 -3.0(5) .
C43 C44 C45 C46 2.6(6) .
C43 C44 C45 C50 -178.3(3) .
C44 C45 C46 C47 179.6(4) .
C50 C45 C46 C47 0.5(6) .
C44 C45 C46 N12 -1.7(6) .
C50 C45 C46 N12 179.1(3) .
C45 C46 C47 N13 -179.7(3) .
N12 C46 C47 N13 1.6(5) .
C45 C46 C47 C48 -0.4(6) .
N12 C46 C47 C48 -179.0(3) .
N13 C47 C48 C49 179.3(3) .
C46 C47 C48 C49 0.1(5) .
C47 C48 C49 C50 0.2(6) .
C48 C49 C50 C45 -0.1(6) .
C44 C45 C50 C49 -179.4(3) .
C46 C45 C50 C49 -0.3(6) .
O4 C51 C52 N14 177.9(3) .
N13 C51 C52 N14 -6.1(4) .
O4 C51 C52 C53 4.6(5) .
N13 C51 C52 C53 -179.4(3) .
N14 C52 C53 C54 -2.0(5) .
C51 C52 C53 C54 171.0(3) .
C52 C53 C54 C55 1.4(5) .
C53 C54 C55 C60 -178.8(3) .
C53 C54 C55 C56 -1.9(5) .
C60 C55 C56 N14 179.8(3) .
C54 C55 C56 N14 2.9(5) .
C60 C55 C56 C57 -2.8(5) .
C54 C55 C56 C57 -179.7(3) .
N14 C56 C57 C58 178.3(3) .
C55 C56 C57 C58 1.0(5) .
C56 C57 C58 C59 1.2(5) .
C57 C58 C59 C60 -1.7(5) .
C58 C59 C60 C55 -0.1(5) .
C54 C55 C60 C59 179.2(3) .
C56 C55 C60 C59 2.4(5) .
O5 C61 C62 C63 179.4(3) .
C66 C61 C62 C63 1.0(5) .
C61 C62 C63 C64 -1.9(5) .
C62 C63 C64 C65 2.4(5) .
C63 C64 C65 C66 -2.2(5) .
O5 C61 C66 C65 -179.0(3) .
C62 C61 C66 C65 -0.8(5) .
O5 C61 C66 C67 3.4(5) .
C62 C61 C66 C67 -178.4(3) .
C64 C65 C66 C61 1.3(5) .
C64 C65 C66 C67 179.1(3) .
C61 C66 C67 N15 8.4(5) .
C65 C66 C67 N15 -169.3(3) .
C78 C68 C69 N16 -165.8(3) .
N15 C68 C69 N16 -45.1(3) .
N16 C70 C71 C72 -173.1(3) .
N16 C70 C71 C76 8.1(5) .
C76 C71 C72 C73 1.5(5) .
C70 C71 C72 C73 -177.4(3) .
C71 C72 C73 C74 -1.7(5) .
C72 C73 C74 C75 1.4(5) .
C73 C74 C75 C76 -1.0(5) .
C72 C71 C76 O6 178.7(3) .
C70 C71 C76 O6 -2.5(5) .
C72 C71 C76 C75 -1.0(5) .
C70 C71 C76 C75 177.8(3) .
C74 C75 C76 O6 -179.0(3) .
C74 C75 C76 C71 0.8(5) .
N6 C6 Fe2 C4 -106.0(6) 4_566
N6 C6 Fe2 N13 56.2(6) 4_566
N6 C6 Fe2 N14 141.4(6) 4_566
N6 C6 Fe2 N12 -21.3(6) 4_566
N5 C5 Fe2 C4 -48.7(6) .
N5 C5 Fe2 N13 148.6(6) .
N5 C5 Fe2 N14 63.7(6) .
N5 C5 Fe2 N12 -134.3(6) .
O2 Mn1 N3 C3 -41.5(15) .
O3 Mn1 N3 C3 -137.1(15) .
N10 Mn1 N3 C3 131.9(15) .
N11 Mn1 N3 C3 51.0(15) .
O2 Mn1 N4 C4 162.9(13) .
O3 Mn1 N4 C4 -101.5(13) .
N10 Mn1 N4 C4 -10.4(13) .
N11 Mn1 N4 C4 70.4(13) .
C8 C7 N7 C11 0.9(5) .
C8 C7 N7 Fe1 -178.1(2) .
C10 C11 N7 C7 -0.4(4) .
C12 C11 N7 C7 179.5(3) .
C10 C11 N7 Fe1 178.8(2) .
C12 C11 N7 Fe1 -1.3(3) .
N8 Fe1 N7 C7 -179.6(3) .
C3 Fe1 N7 C7 -1.7(3) .
C1 Fe1 N7 C7 -87.1(3) .
C2 Fe1 N7 C7 84.0(3) .
N9 Fe1 N7 C7 172.8(4) .
N8 Fe1 N7 C11 1.4(2) .
C3 Fe1 N7 C11 179.2(2) .
C1 Fe1 N7 C11 93.9(2) .
C2 Fe1 N7 C11 -95.0(2) .
N9 Fe1 N7 C11 -6.3(5) .
O1 C16 N8 C12 4.3(6) .
C17 C16 N8 C12 179.5(3) .
O1 C16 N8 Fe1 -174.7(3) .
C17 C16 N8 Fe1 0.5(4) .
C13 C12 N8 C16 1.8(6) .
C11 C12 N8 C16 -178.0(3) .
C13 C12 N8 Fe1 -179.2(3) .
C11 C12 N8 Fe1 1.0(3) .
C1 Fe1 N8 C16 85.1(3) .
C2 Fe1 N8 C16 -92.6(3) .
N7 Fe1 N8 C16 177.7(3) .
N9 Fe1 N8 C16 -4.2(3) .
C1 Fe1 N8 C12 -93.9(2) .
C2 Fe1 N8 C12 88.4(2) .
N7 Fe1 N8 C12 -1.3(2) .
N9 Fe1 N8 C12 176.7(3) .
C18 C17 N9 C21 -0.1(5) .
C16 C17 N9 C21 176.5(3) .
C18 C17 N9 Fe1 174.7(3) .
C16 C17 N9 Fe1 -8.8(4) .
C22 C21 N9 C17 -179.4(3) .
C20 C21 N9 C17 1.3(4) .
C22 C21 N9 Fe1 7.0(5) .
C20 C21 N9 Fe1 -172.3(2) .
N8 Fe1 N9 C17 7.1(2) .
C3 Fe1 N9 C17 -170.9(2) .
C1 Fe1 N9 C17 -85.7(2) .
C2 Fe1 N9 C17 103.7(2) .
N7 Fe1 N9 C17 14.8(5) .
N8 Fe1 N9 C21 -178.9(3) .
C3 Fe1 N9 C21 3.1(3) .
C1 Fe1 N9 C21 88.3(3) .
C2 Fe1 N9 C21 -82.3(3) .
N7 Fe1 N9 C21 -171.2(4) .
C31 C32 N10 C33 -171.2(3) .
C31 C32 N10 Mn1 10.0(5) .
C34 C33 N10 C32 -147.8(3) .
C34 C33 N10 Mn1 31.2(4) .
O3 Mn1 N10 C32 -13.8(3) .
N11 Mn1 N10 C32 166.1(3) .
N3 Mn1 N10 C32 76.5(3) .
N4 Mn1 N10 C32 -106.9(3) .
O3 Mn1 N10 C33 167.4(2) .
N11 Mn1 N10 C33 -12.7(2) .
N3 Mn1 N10 C33 -102.3(2) .
N4 Mn1 N10 C33 74.3(2) .
C36 C35 N11 C34 -176.3(3) .
C36 C35 N11 Mn1 5.2(6) .
C33 C34 N11 C35 -148.5(4) .
C77 C34 N11 C35 -27.5(5) .
C33 C34 N11 Mn1 30.1(4) .
C77 C34 N11 Mn1 151.1(3) .
O2 Mn1 N11 C35 -11.6(3) .
N10 Mn1 N11 C35 168.6(3) .
N3 Mn1 N11 C35 -101.5(3) .
N4 Mn1 N11 C35 77.8(3) .
O2 Mn1 N11 C34 169.8(3) .
N10 Mn1 N11 C34 -10.0(3) .
N3 Mn1 N11 C34 79.9(3) .
N4 Mn1 N11 C34 -100.7(3) .
C43 C42 N12 C46 -1.9(5) .
C43 C42 N12 Fe2 176.5(3) .
C47 C46 N12 C42 180.0(3) .
C45 C46 N12 C42 1.3(5) .
C47 C46 N12 Fe2 1.2(4) .
C45 C46 N12 Fe2 -177.5(3) .
C4 Fe2 N12 C42 2.5(3) .
N13 Fe2 N12 C42 179.1(4) .
N14 Fe2 N12 C42 174.5(4) .
C6 Fe2 N12 C42 -77.8(3) .
C5 Fe2 N12 C42 93.5(3) .
C4 Fe2 N12 C46 -179.0(3) .
N13 Fe2 N12 C46 -2.4(2) .
N14 Fe2 N12 C46 -7.0(5) .
C6 Fe2 N12 C46 100.7(3) .
C5 Fe2 N12 C46 -87.9(3) .
C46 C47 N13 C51 176.2(3) .
C48 C47 N13 C51 -3.1(5) .
C46 C47 N13 Fe2 -4.5(4) .
C48 C47 N13 Fe2 176.2(3) .
O4 C51 N13 C47 -3.3(5) .
C52 C51 N13 C47 -179.1(3) .
O4 C51 N13 Fe2 177.3(3) .
C52 C51 N13 Fe2 1.5(3) .
C4 Fe2 N13 C47 15.3(6) .
N14 Fe2 N13 C47 -177.2(3) .
C6 Fe2 N13 C47 -88.0(3) .
C5 Fe2 N13 C47 89.1(3) .
N12 Fe2 N13 C47 4.2(3) .
C4 Fe2 N13 C51 -165.3(4) .
N14 Fe2 N13 C51 2.1(2) .
C6 Fe2 N13 C51 91.3(2) .
C5 Fe2 N13 C51 -91.5(2) .
N12 Fe2 N13 C51 -176.4(2) .
C53 C52 N14 C56 3.0(5) .
C51 C52 N14 C56 -170.6(3) .
C53 C52 N14 Fe2 -178.6(3) .
C51 C52 N14 Fe2 7.8(4) .
C57 C56 N14 C52 179.2(3) .
C55 C56 N14 C52 -3.5(5) .
C57 C56 N14 Fe2 1.1(5) .
C55 C56 N14 Fe2 178.4(3) .
C4 Fe2 N14 C52 170.2(2) .
N13 Fe2 N14 C52 -5.6(2) .
C6 Fe2 N14 C52 -109.6(3) .
C5 Fe2 N14 C52 78.3(3) .
N12 Fe2 N14 C52 -1.1(5) .
C4 Fe2 N14 C56 -11.6(3) .
N13 Fe2 N14 C56 172.6(3) .
C6 Fe2 N14 C56 68.7(3) .
C5 Fe2 N14 C56 -103.4(3) .
N12 Fe2 N14 C56 177.1(3) .
C66 C67 N15 C68 179.4(3) .
C66 C67 N15 Mn2 -3.5(4) .
C69 C68 N15 C67 -145.1(3) .
C78 C68 N15 C67 -24.3(4) .
C69 C68 N15 Mn2 37.5(3) .
C78 C68 N15 Mn2 158.3(2) .
O5 Mn2 N15 C67 -7.6(3) .
N16 Mn2 N15 C67 168.5(3) .
N6 Mn2 N15 C67 -100.4(3) .
N5 Mn2 N15 C67 83.4(3) .
O5 Mn2 N15 C68 169.7(2) .
N16 Mn2 N15 C68 -14.2(2) .
N6 Mn2 N15 C68 76.9(2) .
N5 Mn2 N15 C68 -99.3(2) .
C71 C70 N16 C69 -175.9(3) .
C71 C70 N16 Mn2 -1.3(4) .
C68 C69 N16 C70 -149.1(3) .
C68 C69 N16 Mn2 35.8(3) .
O6 Mn2 N16 C70 -6.8(3) .
N15 Mn2 N16 C70 172.7(3) .
N6 Mn2 N16 C70 85.6(3) .
N5 Mn2 N16 C70 -96.7(3) .
O6 Mn2 N16 C69 167.7(2) .
N15 Mn2 N16 C69 -12.7(2) .
N6 Mn2 N16 C69 -99.9(2) .
N5 Mn2 N16 C69 77.9(2) .
C40 C41 O2 Mn1 165.8(2) .
C36 C41 O2 Mn1 -11.1(5) .
O3 Mn1 O2 C41 -165.8(3) .
N11 Mn1 O2 C41 14.3(3) .
N3 Mn1 O2 C41 103.9(3) .
N4 Mn1 O2 C41 -72.8(3) .
C27 C26 O3 Mn1 166.0(2) .
C31 C26 O3 Mn1 -22.3(5) .
O2 Mn1 O3 C26 -160.5(3) .
N10 Mn1 O3 C26 19.3(3) .
N3 Mn1 O3 C26 -70.5(3) .
N4 Mn1 O3 C26 109.7(3) .
C66 C61 O5 Mn2 -19.5(4) .
C62 C61 O5 Mn2 162.2(3) .
O6 Mn2 O5 C61 -161.3(2) .
N15 Mn2 O5 C61 18.8(3) .
N6 Mn2 O5 C61 106.2(2) .
N5 Mn2 O5 C61 -71.1(2) .
C71 C76 O6 Mn2 -9.7(4) .
C75 C76 O6 Mn2 170.1(2) .
O5 Mn2 O6 C76 -171.5(2) .
N16 Mn2 O6 C76 12.3(2) .
N6 Mn2 O6 C76 -78.4(2) .
N5 Mn2 O6 C76 97.5(2) .
